data_9015212
loop_
_publ_author_name
'Smith, J. V.'
'Rinaldi, F.'
'Dent Glasser, L. S.'

_publ_section_title
;
 Crystal structures with a chabazite framework.
 II. Hydrated Ca-chabazite at room temperature
;
_journal_name_full 'Acta Crystallographica'
_journal_page_first 45
_journal_page_last 53
_journal_paper_doi 10.1107/S0365110X63000074
_journal_volume 16
_journal_year 1963
_chemical_compound_source Synthetic
_chemical_formula_sum 'Al3.9 Ca1.95 H26 O37 Si8.1'
_chemical_name_mineral Chabazite-Ca
_space_group_IT_number 166
_symmetry_space_group_name_Hall '-P 3* 2'
_symmetry_space_group_name_H-M 'R -3 m :R'
_cell_angle_alpha 94.28
_cell_angle_beta 94.28
_cell_angle_gamma 94.28
_cell_formula_units_Z 1
_cell_length_a 9.42
_cell_length_b 9.42
_cell_length_c 9.42
_cell_volume 828.533
_database_code_amcsd 0017691
_exptl_crystal_density_diffrn 2.062
_cod_original_cell_volume 828.534
_cod_original_sg_symbol_H-M 'R -3 m'
_cod_original_formula_sum 'Ca1.95 (Al3.9 Si8.1) O37 H26'
_cod_database_code 9015212

loop_
_space_group_symop_operation_xyz
x,y,z
-x,-z,-y
-z,-x,-y
y,x,z
y,z,x
-z,-y,-x
-x,-y,-z
x,z,y
z,x,y
-y,-x,-z
-y,-z,-x
z,y,x

loop_
_atom_site_label
_atom_site_fract_x
_atom_site_fract_y
_atom_site_fract_z
_atom_site_occupancy
_atom_site_type_symbol
_atom_site_attached_hydrogens
Ca1 0.35500 0.47800 0.58600 0.16250 Ca 0
Al1 0.10450 0.33400 0.87550 0.32500 Al 0
Si1 0.10450 0.33400 0.87550 0.67500 Si 0
O1 0.26200 -0.26200 0.00000 1.00000 O 0
O2 0.15800 -0.15800 0.50000 1.00000 O 0
O3 0.25200 0.25200 0.89700 1.00000 O 0
O4 0.02500 0.02500 0.32400 1.00000 O 0
Wat1 0.24400 0.24400 0.57100 1.00000 O 2
Wat2 0.20000 0.20000 0.20000 1.00000 O 2
Wat3 0.50000 0.50000 0.00000 1.00000 O 2
Wat4 0.41500 0.41500 0.41500 1.00000 O 2

loop_
_cod_changelog_entry_id
_cod_changelog_entry_author
_cod_changelog_entry_date
_cod_changelog_entry_text
1
;cod-tools version 3.8.0
Id: cif_guess_AMCSD_atom_types 9574 2023-05-10 09:00:05Z saulius
;
2023-05-10T18:55:51+03:00
;Derived atom types and hydrogen counts
from atom names that follow the AMCSD naming convention
(Wat == water, O-H == hydroxyl).
;

loop_
_cod_related_entry_id
_cod_related_entry_database
_cod_related_entry_code
1 AMCSD 0017691
